data_1553889
loop_
_publ_author_name
'Jiang, Dong-Fang'
'Hu, Jie-Yu'
'Hao, Wen-Juan'
'Wang, Shu-Liang'
'Tu, Shu-Jiang'
'Jiang, Bo'

_publ_section_title
;
 Tunable Cu(i)-catalyzed site-selective dehydrogenative amination of
 \b,\g-unsaturated hydrazones for divergent synthesis of pyrazol-4-ones
 and 1,6-dihydropyradazines
;
_journal_issue 2
_journal_name_full 'Organic Chemistry Frontiers'
_journal_page_first 189
_journal_paper_doi 10.1039/C7QO00743D
_journal_volume 5
_journal_year 2018
_chemical_formula_sum 'C18 H17 Cl N2 O3 S'
_chemical_formula_weight 376.85
_space_group_IT_number 14
_space_group_name_Hall '-P 2yn'
_space_group_name_H-M_alt 'P 1 21/n 1'
_symmetry_cell_setting monoclinic
_symmetry_space_group_name_H-M 'P 1 21/n 1'
_atom_sites_solution_hydrogens geom
_atom_sites_solution_primary direct
_atom_sites_solution_secondary difmap
_audit_creation_method SHELXL-97
_audit_update_record
;
2017-08-20 deposited with the CCDC.
2017-09-28 downloaded from the CCDC.
;
_cell_angle_alpha 90.00
_cell_angle_beta 95.0870(10)
_cell_angle_gamma 90.00
_cell_formula_units_Z 4
_cell_length_a 13.2285(11)
_cell_length_b 9.3407(8)
_cell_length_c 14.9536(12)
_cell_measurement_reflns_used 1765
_cell_measurement_temperature 298(2)
_cell_measurement_theta_max 20.86
_cell_measurement_theta_min 2.574
_cell_volume 1840.4(3)
_computing_cell_refinement 'Bruker SMART'
_computing_data_collection 'Bruker SMART'
_computing_data_reduction 'Bruker SAINT'
_computing_molecular_graphics 'Bruker SHELXTL'
_computing_publication_material 'Bruker SHELXTL'
_computing_structure_refinement 'SHELXL-97 (Sheldrick, 1997)'
_computing_structure_solution 'SHELXS-97 (Sheldrick, 1990)'
_diffrn_ambient_temperature 298(2)
_diffrn_measured_fraction_theta_full 0.997
_diffrn_measured_fraction_theta_max 0.997
_diffrn_measurement_device_type 'CCD area detector'
_diffrn_measurement_method 'phi and omega scans'
_diffrn_radiation_monochromator graphite
_diffrn_radiation_source 'fine-focus sealed tube'
_diffrn_radiation_type MoK\a
_diffrn_radiation_wavelength 0.71073
_diffrn_reflns_av_R_equivalents 0.0596
_diffrn_reflns_av_sigmaI/netI 0.1664
_diffrn_reflns_limit_h_max 15
_diffrn_reflns_limit_h_min -15
_diffrn_reflns_limit_k_max 10
_diffrn_reflns_limit_k_min -11
_diffrn_reflns_limit_l_max 15
_diffrn_reflns_limit_l_min -17
_diffrn_reflns_number 8904
_diffrn_reflns_theta_full 25.02
_diffrn_reflns_theta_max 25.02
_diffrn_reflns_theta_min 2.57
_exptl_absorpt_coefficient_mu 0.340
_exptl_absorpt_correction_T_max 0.9668
_exptl_absorpt_correction_T_min 0.8676
_exptl_absorpt_correction_type multi-scan
_exptl_absorpt_process_details sadabs
_exptl_crystal_colour yellow
_exptl_crystal_density_diffrn 1.360
_exptl_crystal_density_method 'not measured'
_exptl_crystal_description block
_exptl_crystal_F_000 784
_exptl_crystal_size_max 0.43
_exptl_crystal_size_mid 0.27
_exptl_crystal_size_min 0.10
_refine_diff_density_max 0.213
_refine_diff_density_min -0.263
_refine_diff_density_rms 0.047
_refine_ls_extinction_method none
_refine_ls_goodness_of_fit_ref 0.943
_refine_ls_hydrogen_treatment mixed
_refine_ls_matrix_type full
_refine_ls_number_parameters 229
_refine_ls_number_reflns 3240
_refine_ls_number_restraints 0
_refine_ls_restrained_S_all 0.943
_refine_ls_R_factor_all 0.1116
_refine_ls_R_factor_gt 0.0511
_refine_ls_shift/su_max 0.000
_refine_ls_shift/su_mean 0.000
_refine_ls_structure_factor_coef Fsqd
_refine_ls_weighting_details 'calc w=1/[\s^2^(Fo^2^)+(0.0001P)^2^+0.0000P] where P=(Fo^2^+2Fc^2^)/3'
_refine_ls_weighting_scheme calc
_refine_ls_wR_factor_gt 0.1500
_refine_ls_wR_factor_ref 0.2046
_reflns_number_gt 1791
_reflns_number_total 3240
_reflns_threshold_expression >2sigma(I)
_cod_data_source_file c7qo00743d2.cif
_cod_data_source_block 160711b
_cod_depositor_comments
;
The following automatic conversions were performed:

data item '_symmetry_cell_setting' value 'Monoclinic' was changed to
'monoclinic' in accordance with the
/home/saulius/struct/COD-crude-data/automatic-downloads/DataCite-retrospective/RSC/depositions/lib/dictionaries/cif_core.dic
dictionary named 'cif_core.dic' version 2.4.2 last updated on
2011-04-26.

Automatic conversion script
Id: cif_fix_values 6909 2019-04-08 15:41:33Z antanas 
;
_cod_original_sg_symbol_H-M P2(1)/n
_cod_database_code 1553889

loop_
_symmetry_equiv_pos_as_xyz
'x, y, z'
'-x+1/2, y+1/2, -z+1/2'
'-x, -y, -z'
'x-1/2, -y-1/2, z-1/2'

loop_
_atom_site_label
_atom_site_type_symbol
_atom_site_fract_x
_atom_site_fract_y
_atom_site_fract_z
_atom_site_U_iso_or_equiv
_atom_site_adp_type
_atom_site_occupancy
_atom_site_symmetry_multiplicity
_atom_site_calc_flag
_atom_site_refinement_flags
Cl1 Cl 0.44358(12) 0.48493(16) 0.70682(8) 0.1033(6) Uani 1 1 d .
N1 N 0.4685(2) 0.0361(3) 0.2488(2) 0.0548(8) Uani 1 1 d .
N2 N 0.4318(2) 0.1092(3) 0.32029(19) 0.0525(8) Uani 1 1 d .
O1 O 0.6883(2) 0.1470(5) 0.3732(2) 0.1122(14) Uani 1 1 d .
O2 O 0.4378(2) -0.0677(3) 0.09903(19) 0.0757(9) Uani 1 1 d .
O3 O 0.2941(2) -0.0280(3) 0.19074(18) 0.0739(9) Uani 1 1 d .
S1 S 0.38642(7) 0.01911(11) 0.15889(6) 0.0572(4) Uani 1 1 d .
C1 C 0.5054(3) 0.1542(4) 0.3749(2) 0.0526(10) Uani 1 1 d .
C2 C 0.6039(3) 0.1199(5) 0.3399(3) 0.0660(12) Uani 1 1 d .
C3 C 0.5801(3) 0.0489(5) 0.2495(3) 0.0570(10) Uani 1 1 d .
C4 C 0.4900(3) 0.2336(4) 0.4570(2) 0.0515(9) Uani 1 1 d .
C5 C 0.4051(3) 0.3167(5) 0.4620(3) 0.0610(11) Uani 1 1 d .
H5 H 0.3568 0.3208 0.4130 0.073 Uiso 1 1 calc R
C6 C 0.3902(3) 0.3944(5) 0.5385(3) 0.0665(12) Uani 1 1 d .
H6 H 0.3324 0.4505 0.5409 0.080 Uiso 1 1 calc R
C7 C 0.4611(4) 0.3876(5) 0.6103(3) 0.0691(12) Uani 1 1 d .
C8 C 0.5464(4) 0.3049(6) 0.6069(3) 0.0807(14) Uani 1 1 d .
H8 H 0.5943 0.3008 0.6563 0.097 Uiso 1 1 calc R
C9 C 0.5613(3) 0.2277(5) 0.5303(3) 0.0732(13) Uani 1 1 d .
H9 H 0.6193 0.1720 0.5280 0.088 Uiso 1 1 calc R
C10 C 0.6159(3) 0.1475(5) 0.1777(3) 0.0652(11) Uani 1 1 d .
H10A H 0.6038 0.1027 0.1200 0.098 Uiso 1 1 calc R
H10B H 0.6873 0.1656 0.1901 0.098 Uiso 1 1 calc R
H10C H 0.5794 0.2363 0.1778 0.098 Uiso 1 1 calc R
C11 C 0.6315(4) -0.0981(5) 0.2470(4) 0.0920(16) Uani 1 1 d .
H11A H 0.6194 -0.1510 0.3001 0.138 Uiso 1 1 calc R
H11B H 0.7032 -0.0856 0.2444 0.138 Uiso 1 1 calc R
H11C H 0.6040 -0.1498 0.1949 0.138 Uiso 1 1 calc R
C12 C 0.3684(2) 0.1899(4) 0.1125(2) 0.0485(9) Uani 1 1 d .
C13 C 0.3203(3) 0.2957(5) 0.1588(2) 0.0564(10) Uani 1 1 d .
H13 H 0.2958 0.2751 0.2137 0.068 Uiso 1 1 calc R
C14 C 0.3093(3) 0.4299(5) 0.1230(3) 0.0625(11) Uani 1 1 d .
H14 H 0.2780 0.5004 0.1548 0.075 Uiso 1 1 calc R
C15 C 0.3434(3) 0.4639(5) 0.0406(3) 0.0609(11) Uani 1 1 d .
C16 C 0.3908(3) 0.3555(5) -0.0037(3) 0.0642(11) Uani 1 1 d .
H16 H 0.4149 0.3757 -0.0589 0.077 Uiso 1 1 calc R
C17 C 0.4032(3) 0.2204(5) 0.0306(2) 0.0578(11) Uani 1 1 d .
H17 H 0.4348 0.1500 -0.0010 0.069 Uiso 1 1 calc R
C18 C 0.3288(4) 0.6093(5) 0.0006(3) 0.0884(15) Uani 1 1 d .
H18A H 0.3687 0.6183 -0.0497 0.133 Uiso 1 1 calc R
H18B H 0.3498 0.6803 0.0448 0.133 Uiso 1 1 calc R
H18C H 0.2584 0.6230 -0.0192 0.133 Uiso 1 1 calc R

loop_
_atom_site_aniso_label
_atom_site_aniso_U_11
_atom_site_aniso_U_22
_atom_site_aniso_U_33
_atom_site_aniso_U_23
_atom_site_aniso_U_13
_atom_site_aniso_U_12
Cl1 0.1536(13) 0.0848(11) 0.0740(9) -0.0229(7) 0.0245(9) -0.0212(9)
N1 0.0561(18) 0.054(2) 0.057(2) -0.0004(15) 0.0176(15) -0.0009(15)
N2 0.0577(18) 0.050(2) 0.0512(18) -0.0024(15) 0.0130(15) -0.0056(15)
O1 0.0540(18) 0.189(5) 0.091(2) -0.005(2) -0.0076(17) 0.013(2)
O2 0.099(2) 0.0574(19) 0.0757(19) -0.0172(15) 0.0359(16) -0.0012(16)
O3 0.0722(17) 0.084(2) 0.0683(18) -0.0135(15) 0.0217(15) -0.0385(16)
S1 0.0654(6) 0.0539(7) 0.0544(7) -0.0106(5) 0.0181(5) -0.0137(5)
C1 0.053(2) 0.053(3) 0.052(2) 0.0075(18) 0.0066(18) -0.0020(19)
C2 0.049(2) 0.081(3) 0.068(3) 0.016(2) 0.0025(19) 0.011(2)
C3 0.050(2) 0.061(3) 0.062(3) 0.009(2) 0.0148(18) 0.0078(19)
C4 0.050(2) 0.051(2) 0.053(2) 0.0037(18) 0.0009(16) -0.0006(18)
C5 0.061(2) 0.064(3) 0.058(2) 0.000(2) 0.0027(18) -0.009(2)
C6 0.064(2) 0.061(3) 0.076(3) -0.002(2) 0.014(2) 0.001(2)
C7 0.090(3) 0.058(3) 0.060(3) -0.003(2) 0.012(2) -0.020(3)
C8 0.081(3) 0.098(4) 0.060(3) 0.004(3) -0.012(2) -0.003(3)
C9 0.074(3) 0.090(4) 0.055(3) 0.003(2) -0.002(2) 0.014(3)
C10 0.058(2) 0.066(3) 0.072(3) 0.010(2) 0.0140(19) -0.006(2)
C11 0.089(3) 0.068(4) 0.122(4) 0.019(3) 0.024(3) 0.026(3)
C12 0.0421(18) 0.062(3) 0.042(2) -0.0110(17) 0.0062(14) -0.0051(17)
C13 0.054(2) 0.074(3) 0.044(2) -0.008(2) 0.0123(16) -0.001(2)
C14 0.054(2) 0.072(3) 0.062(3) -0.013(2) 0.0103(19) 0.003(2)
C15 0.044(2) 0.069(3) 0.069(3) -0.001(2) -0.0011(18) 0.000(2)
C16 0.056(2) 0.083(4) 0.054(2) 0.008(2) 0.0134(18) 0.001(2)
C17 0.059(2) 0.069(3) 0.047(2) -0.007(2) 0.0133(17) 0.005(2)
C18 0.088(3) 0.078(4) 0.099(3) 0.024(3) 0.004(3) 0.009(3)

loop_
_atom_type_symbol
_atom_type_description
_atom_type_scat_dispersion_real
_atom_type_scat_dispersion_imag
_atom_type_scat_source
C C 0.0033 0.0016 'International Tables Vol C Tables 4.2.6.8 and 6.1.1.4'
H H 0.0000 0.0000 'International Tables Vol C Tables 4.2.6.8 and 6.1.1.4'
N N 0.0061 0.0033 'International Tables Vol C Tables 4.2.6.8 and 6.1.1.4'
O O 0.0106 0.0060 'International Tables Vol C Tables 4.2.6.8 and 6.1.1.4'
S S 0.1246 0.1234 'International Tables Vol C Tables 4.2.6.8 and 6.1.1.4'
Cl Cl 0.1484 0.1585 'International Tables Vol C Tables 4.2.6.8 and 6.1.1.4'

loop_
_geom_angle_atom_site_label_1
_geom_angle_atom_site_label_2
_geom_angle_atom_site_label_3
_geom_angle
N2 N1 C3 111.7(3)
N2 N1 S1 114.9(2)
C3 N1 S1 126.5(2)
C1 N2 N1 110.7(3)
O3 S1 O2 120.47(19)
O3 S1 N1 106.17(16)
O2 S1 N1 104.42(17)
O3 S1 C12 108.95(18)
O2 S1 C12 109.06(17)
N1 S1 C12 106.90(16)
N2 C1 C4 123.0(3)
N2 C1 C2 110.2(3)
C4 C1 C2 126.7(3)
O1 C2 C1 128.2(4)
O1 C2 C3 124.8(4)
C1 C2 C3 106.9(3)
N1 C3 C2 99.8(3)
N1 C3 C10 114.6(3)
C2 C3 C10 108.2(3)
N1 C3 C11 111.8(4)
C2 C3 C11 110.9(4)
C10 C3 C11 111.0(3)
C5 C4 C9 118.9(4)
C5 C4 C1 120.5(3)
C9 C4 C1 120.6(3)
C4 C5 C6 121.3(4)
C4 C5 H5 119.4
C6 C5 H5 119.4
C7 C6 C5 119.2(4)
C7 C6 H6 120.4
C5 C6 H6 120.4
C6 C7 C8 120.6(4)
C6 C7 Cl1 119.8(4)
C8 C7 Cl1 119.7(4)
C7 C8 C9 120.1(4)
C7 C8 H8 119.9
C9 C8 H8 119.9
C4 C9 C8 119.9(4)
C4 C9 H9 120.0
C8 C9 H9 120.0
C3 C10 H10A 109.5
C3 C10 H10B 109.5
H10A C10 H10B 109.5
C3 C10 H10C 109.5
H10A C10 H10C 109.5
H10B C10 H10C 109.5
C3 C11 H11A 109.5
C3 C11 H11B 109.5
H11A C11 H11B 109.5
C3 C11 H11C 109.5
H11A C11 H11C 109.5
H11B C11 H11C 109.5
C17 C12 C13 119.9(4)
C17 C12 S1 119.9(3)
C13 C12 S1 120.2(3)
C14 C13 C12 119.7(4)
C14 C13 H13 120.2
C12 C13 H13 120.2
C13 C14 C15 121.7(4)
C13 C14 H14 119.1
C15 C14 H14 119.1
C14 C15 C16 117.0(4)
C14 C15 C18 121.6(4)
C16 C15 C18 121.4(4)
C17 C16 C15 122.5(4)
C17 C16 H16 118.7
C15 C16 H16 118.7
C16 C17 C12 119.1(4)
C16 C17 H17 120.4
C12 C17 H17 120.4
C15 C18 H18A 109.5
C15 C18 H18B 109.5
H18A C18 H18B 109.5
C15 C18 H18C 109.5
H18A C18 H18C 109.5
H18B C18 H18C 109.5

loop_
_geom_bond_atom_site_label_1
_geom_bond_atom_site_label_2
_geom_bond_distance
Cl1 C7 1.739(4)
N1 N2 1.392(4)
N1 C3 1.480(4)
N1 S1 1.659(3)
N2 C1 1.284(4)
O1 C2 1.207(5)
O2 S1 1.425(3)
O3 S1 1.419(3)
S1 C12 1.747(4)
C1 C4 1.464(5)
C1 C2 1.482(5)
C2 C3 1.514(6)
C3 C10 1.521(5)
C3 C11 1.535(6)
C4 C5 1.372(5)
C4 C9 1.382(5)
C5 C6 1.384(6)
C5 H5 0.9300
C6 C7 1.363(6)
C6 H6 0.9300
C7 C8 1.372(6)
C8 C9 1.383(6)
C8 H8 0.9300
C9 H9 0.9300
C10 H10A 0.9600
C10 H10B 0.9600
C10 H10C 0.9600
C11 H11A 0.9600
C11 H11B 0.9600
C11 H11C 0.9600
C12 C17 1.376(5)
C12 C13 1.392(5)
C13 C14 1.366(6)
C13 H13 0.9300
C14 C15 1.387(6)
C14 H14 0.9300
C15 C16 1.389(6)
C15 C18 1.490(6)
C16 C17 1.367(6)
C16 H16 0.9300
C17 H17 0.9300
C18 H18A 0.9600
C18 H18B 0.9600
C18 H18C 0.9600

loop_
_geom_torsion_atom_site_label_1
_geom_torsion_atom_site_label_2
_geom_torsion_atom_site_label_3
_geom_torsion_atom_site_label_4
_geom_torsion
C3 N1 N2 C1 -8.0(4)
S1 N1 N2 C1 -161.0(3)
N2 N1 S1 O3 -47.2(3)
C3 N1 S1 O3 164.5(3)
N2 N1 S1 O2 -175.5(2)
C3 N1 S1 O2 36.2(4)
N2 N1 S1 C12 69.0(3)
C3 N1 S1 C12 -79.3(3)
N1 N2 C1 C4 -179.3(3)
N1 N2 C1 C2 3.3(4)
N2 C1 C2 O1 179.4(5)
C4 C1 C2 O1 2.2(7)
N2 C1 C2 C3 2.3(5)
C4 C1 C2 C3 -174.9(4)
N2 N1 C3 C2 8.6(4)
S1 N1 C3 C2 157.8(3)
N2 N1 C3 C10 -106.7(4)
S1 N1 C3 C10 42.5(5)
N2 N1 C3 C11 125.9(4)
S1 N1 C3 C11 -84.9(4)
O1 C2 C3 N1 176.4(5)
C1 C2 C3 N1 -6.3(4)
O1 C2 C3 C10 -63.5(6)
C1 C2 C3 C10 113.8(3)
O1 C2 C3 C11 58.4(6)
C1 C2 C3 C11 -124.3(4)
N2 C1 C4 C5 -28.6(6)
C2 C1 C4 C5 148.3(4)
N2 C1 C4 C9 152.4(4)
C2 C1 C4 C9 -30.7(6)
C9 C4 C5 C6 0.2(6)
C1 C4 C5 C6 -178.8(4)
C4 C5 C6 C7 -0.2(6)
C5 C6 C7 C8 0.0(6)
C5 C6 C7 Cl1 179.8(3)
C6 C7 C8 C9 0.2(7)
Cl1 C7 C8 C9 -179.6(4)
C5 C4 C9 C8 0.1(6)
C1 C4 C9 C8 179.1(4)
C7 C8 C9 C4 -0.2(7)
O3 S1 C12 C17 -133.7(3)
O2 S1 C12 C17 -0.4(3)
N1 S1 C12 C17 111.9(3)
O3 S1 C12 C13 47.2(3)
O2 S1 C12 C13 -179.5(3)
N1 S1 C12 C13 -67.1(3)
C17 C12 C13 C14 -0.9(5)
S1 C12 C13 C14 178.1(3)
C12 C13 C14 C15 1.0(6)
C13 C14 C15 C16 -0.8(6)
C13 C14 C15 C18 178.3(4)
C14 C15 C16 C17 0.5(6)
C18 C15 C16 C17 -178.6(4)
C15 C16 C17 C12 -0.5(6)
C13 C12 C17 C16 0.6(5)
S1 C12 C17 C16 -178.4(3)
